data_7203772
loop_
_publ_author_name
'Le\'on-Reina, Laura'
'Losilla, Enrique R.'
'Mart\'inez-Lara, Maria'
'Bruque, Sebasti\'an'
'Llobet, Anna'
'Sheptyakov, Denis V.'
'Aranda, Miguel A. G.'

_publ_section_title
;
 Interstitial oxygen in oxygen-stoichiometric apatites
;
_journal_issue 25
_journal_name_full 'Journal of Materials Chemistry'
_journal_page_first 2489
_journal_paper_doi 10.1039/b503374h
_journal_volume 15
_journal_year 2005
_chemical_formula_sum 'Ge La1.33 O4.33 Sr0.33'
_chemical_formula_weight 356.33
_space_group_IT_number 176
_symmetry_cell_setting hexagonal
_symmetry_space_group_name_Hall '-P 6c'
_symmetry_space_group_name_H-M 'P 63/m'
_audit_creation_date 2004-06-11T10:20
_audit_creation_method 'from EXP file using GSAS2CIF'
_audit_update_record ' 2004-06-11T10:20 Initial CIF as created by GSAS2CIF'
_cell_angle_alpha 90.0
_cell_angle_beta 90.0
_cell_angle_gamma 120.0
_cell_formula_units_Z 6
_cell_length_a 9.91268(12)
_cell_length_b 9.91268
_cell_length_c 7.31937(10)
_cell_volume 622.854(11)
_computing_structure_refinement GSAS
_pd_block_id 2004-06-11T10:20|SR2GE_NPD_RX|La8Sr2Ge6O26|Overall
_pd_phase_name 'from C:/RIETVELD/Apatito/SINQ_02/La9.55Si/La955Si6_RT/LA955SI.EXP'
_pd_proc_ls_prof_R_factor 0.0394
_pd_proc_ls_prof_wR_factor 0.0250
_refine_ls_goodness_of_fit_all 1.75
_refine_ls_matrix_type full
_refine_ls_number_parameters 101
_refine_ls_number_restraints 0
_refine_ls_shift/su_max 0.06
_refine_ls_shift/su_mean 0.00
_cod_data_source_file b503374h.txt
_cod_data_source_block SR2GE_NPD_RX_publ
_cod_depositor_comments
;
The following automatic conversions were performed:
'_geom_angle_publ_flag' value 'N' changed to 'n' according to
'/home/saulius/struct/CIF-dictionaries/cif_core.dic' dictionary named
'cif_core.dic' version 2.4.1 from 2010-06-29 (627
times).

'_geom_bond_publ_flag' value 'N' changed to 'n' according to
'/home/saulius/struct/CIF-dictionaries/cif_core.dic' dictionary named
'cif_core.dic' version 2.4.1 from 2010-06-29 (172 times).

Automatic conversion script
Id: cif_fix_enum 1527 2010-12-29 10:47:43Z saulius 
;
_cod_original_cell_volume 622.85461
_cod_database_code 7203772

loop_
_symmetry_equiv_pos_site_id
_symmetry_equiv_pos_as_xyz
1 +x,+y,+z
2 x-y,+x,+z+1/2
3 -y,x-y,+z
4 -x,-y,+z+1/2
5 y-x,-x,+z
6 +y,y-x,+z+1/2
-1 -x,-y,-z
-2 y-x,-x,-z+1/2
-3 +y,y-x,-z
-4 +x,+y,-z+1/2
-5 x-y,+x,-z
-6 -y,x-y,-z+1/2

loop_
_atom_site_aniso_label
_atom_site_aniso_U_11
_atom_site_aniso_U_12
_atom_site_aniso_U_13
_atom_site_aniso_U_22
_atom_site_aniso_U_23
_atom_site_aniso_U_33
La1 0.0031(4) 0.00010(27) 0.0 0.00277(34) 0.0 0.00192(27)
La2 0.01292(31) 0.00646(16) 0.0 0.01292(31) 0.0 0.0075(5)
Ge 0.0033(4) 0.00193(35) 0.0 0.0033(4) 0.0 0.00490(29)
O1 0.0226(8) 0.0164(8) 0.0 0.0117(8) 0.0 0.0113(6)
O2 0.0023(6) 0.0000(5) 0.0 0.0034(6) 0.0 0.0221(8)
O3 0.0354(7) 0.0160(4) -0.0149(4) 0.0132(5) -0.00967(34) 0.0074(4)
O4 0.0070(7) 0.00184(35) 0.0 0.0070(7) 0.0 0.0302(16)
Sr1 0.0031(4) 0.00009(27) 0.0 0.00277(34) 0.0 0.00192(27)
Sr2 0.01292(31) 0.00646(16) 0.0 0.01292(31) 0.0 0.0075(5)

loop_
_atom_site_type_symbol
_atom_site_label
_atom_site_fract_x
_atom_site_fract_y
_atom_site_fract_z
_atom_site_occupancy
_atom_site_thermal_displace_type
_atom_site_U_iso_or_equiv
_atom_site_symmetry_multiplicity
LA La1 0.23088(9) -0.01023(11) 0.25 0.8 Uani 0.00319 6
LA La2 0.3333 0.6667 0.00067(18) 0.8 Uani 0.01112 4
GE Ge 0.40045(10) 0.37199(9) 0.25 1.0 Uani 0.00371 6
O O1 0.31396(18) 0.48763(18) 0.25 1.0 Uani 0.01168 6
O O2 0.60277(15) 0.47655(17) 0.25 1.0 Uani 0.00991 6
O O3 0.33948(15) 0.24730(13) 0.06172(12) 1.0 Uani 0.01698 12
O O4 0.0 0.0 0.25 0.998(9) Uani 0.01549 2
SR Sr1 0.23088(9) -0.01023(11) 0.25 0.2 Uani 0.00319 6
SR Sr2 0.33333 0.66667 0.00067(18) 0.2 Uani 0.01112 4
O O5 0.005 0.242 0.61 0.0003(15) Uiso 0.025 12

loop_
_atom_type_symbol
_atom_type_number_in_cell
LA 8.0
GE 6.0
O 26.0
SR 2.0

loop_
_geom_angle_atom_site_label_1
_geom_angle_atom_site_label_2
_geom_angle_atom_site_label_3
_geom_angle
_geom_angle_site_symmetry_1
_geom_angle_site_symmetry_2
_geom_angle_site_symmetry_3
_geom_angle_publ_flag
O2 La1 O3 70.94(4) 3_655 . 1_555 n
O2 La1 O3 85.899(33) 3_655 . 6_555 n
O2 La1 O3 85.899(33) 3_655 . -3_555 n
O2 La1 O3 70.94(4) 3_655 . -4_556 n
O2 La1 O4 150.07(6) 3_655 . 1_555 n
O2 La1 O5 141.36(4) 3_655 . 4_554 n
O2 La1 O5 88.877(16) 3_655 . 5_555 n
O2 La1 O5 89.95(4) 3_655 . 6_554 n
O2 La1 O5 141.36(4) 3_655 . -1_556 n
O2 La1 O5 88.877(16) 3_655 . -2_556 n
O2 La1 O5 89.95(4) 3_655 . -3_556 n
O3 La1 O3 138.64(5) 1_555 . 6_555 n
O3 La1 O3 76.700(21) 1_555 . -3_555 n
O3 La1 O3 63.66(4) 1_555 . -4_556 n
O3 La1 O4 83.79(4) 1_555 . 1_555 n
O3 La1 O5 114.525(25) 1_555 . 4_554 n
O3 La1 O5 120.92(4) 1_555 . 5_555 n
O3 La1 O5 21.753(27) 1_555 . 6_554 n
O3 La1 O5 147.31(4) 1_555 . -1_556 n
O3 La1 O5 57.268(21) 1_555 . -2_556 n
O3 La1 O5 59.054(29) 1_555 . -3_556 n
O3 La1 O3 136.74(7) 6_555 . -3_555 n
O3 La1 O3 76.700(21) 6_555 . -4_556 n
O3 La1 O4 104.027(34) 6_555 . 1_555 n
O3 La1 O5 105.05(4) 6_555 . 4_554 n
O3 La1 O5 21.945(29) 6_555 . 5_555 n
O3 La1 O5 134.25(4) 6_555 . 6_554 n
O3 La1 O5 60.525(29) 6_555 . -1_556 n
O3 La1 O5 158.62(5) 6_555 . -2_556 n
O3 La1 O5 88.114(31) 6_555 . -3_556 n
O3 La1 O3 138.64(5) -3_555 . -4_556 n
O3 La1 O4 104.027(34) -3_555 . 1_555 n
O3 La1 O5 60.525(29) -3_555 . 4_554 n
O3 La1 O5 158.62(5) -3_555 . 5_555 n
O3 La1 O5 88.114(31) -3_555 . 6_554 n
O3 La1 O5 105.05(4) -3_555 . -1_556 n
O3 La1 O5 21.945(29) -3_555 . -2_556 n
O3 La1 O5 134.25(4) -3_555 . -3_556 n
O3 La1 O4 83.79(4) -4_556 . 1_555 n
O3 La1 O5 147.31(4) -4_556 . 4_554 n
O3 La1 O5 57.268(21) -4_556 . 5_555 n
O3 La1 O5 59.054(29) -4_556 . 6_554 n
O3 La1 O5 114.525(25) -4_556 . -1_556 n
O3 La1 O5 120.92(4) -4_556 . -2_556 n
O3 La1 O5 21.753(27) -4_556 . -3_556 n
O4 La1 O5 63.925(18) 1_555 . 4_554 n
O4 La1 O5 90.717(14) 1_555 . 5_555 n
O4 La1 O5 62.745(18) 1_555 . 6_554 n
O4 La1 O5 63.925(18) 1_555 . -1_556 n
O4 La1 O5 90.717(14) 1_555 . -2_556 n
O4 La1 O5 62.745(18) 1_555 . -3_556 n
O5 La1 O5 115.073(28) 4_554 . 5_555 n
O5 La1 O5 106.224(18) 4_554 . 6_554 n
O5 La1 O5 47.696(16) 4_554 . -1_556 n
O5 La1 O5 67.378(11) 4_554 . -2_556 n
O5 La1 O5 126.668(27) 4_554 . -3_556 n
O5 La1 O5 112.623(28) 5_555 . 6_554 n
O5 La1 O5 67.378(11) 5_555 . -1_556 n
O5 La1 O5 177.53(4) 5_555 . -2_556 n
O5 La1 O5 66.349(12) 5_555 . -3_556 n
O5 La1 O5 126.668(27) 6_554 . -1_556 n
O5 La1 O5 66.349(12) 6_554 . -2_556 n
O5 La1 O5 46.284(16) 6_554 . -3_556 n
O5 La1 O5 115.073(28) -1_556 . -2_556 n
O5 La1 O5 106.224(18) -1_556 . -3_556 n
O5 La1 O5 112.623(28) -2_556 . -3_556 n
La2 La2 La2 179.9604 -2_565 . -2_566 n
La2 La2 O1 137.235(30) -2_565 . 1_555 n
La2 La2 O1 137.239(31) -2_565 . 3_665 n
La2 La2 O1 137.273(31) -2_565 . 5_565 n
La2 La2 O2 44.792(32) -2_565 . 2_554 n
La2 La2 O2 44.781(32) -2_565 . 4_664 n
La2 La2 O2 44.778(32) -2_565 . 6_564 n
La2 La2 Sr2 89.976(7) -2_565 . 1_555 n
La2 La2 Sr2 0.0 -2_565 . -2_565 n
La2 La2 Sr2 179.972 -2_565 . -2_566 n
La2 La2 O1 42.752(31) -2_566 . 1_555 n
La2 La2 O1 42.743(31) -2_566 . 3_665 n
La2 La2 O1 42.757(31) -2_566 . 5_565 n
La2 La2 O2 135.237(32) -2_566 . 2_554 n
La2 La2 O2 135.196(32) -2_566 . 4_664 n
La2 La2 O2 135.216(32) -2_566 . 6_564 n
La2 La2 Sr2 89.976(7) -2_566 . 1_555 n
La2 La2 Sr2 179.972 -2_566 . -2_565 n
La2 La2 Sr2 0.0 -2_566 . -2_566 n
O1 La2 O1 72.01(5) 1_555 . 3_665 n
O1 La2 O1 72.01(5) 1_555 . 5_565 n
O1 La2 O2 125.30(4) 1_555 . 2_554 n
O1 La2 O2 94.666(32) 1_555 . 4_664 n
O1 La2 O2 154.67(4) 1_555 . 6_564 n
O1 La2 Sr2 56.529(31) 1_555 . 1_555 n
O1 La2 Sr2 137.234(30) 1_555 . -2_565 n
O1 La2 Sr2 42.751(30) 1_555 . -2_566 n
O1 La2 O1 72.02(5) 3_665 . 5_565 n
O1 La2 O2 154.72(4) 3_665 . 2_554 n
O1 La2 O2 125.28(4) 3_665 . 4_664 n
O1 La2 O2 94.686(32) 3_665 . 6_564 n
O1 La2 Sr2 86.15(4) 3_665 . 1_555 n
O1 La2 Sr2 137.247(31) 3_665 . -2_565 n
O1 La2 Sr2 42.751(31) 3_665 . -2_566 n
O1 La2 O2 94.699(32) 5_565 . 2_554 n
O1 La2 O2 154.69(4) 5_565 . 4_664 n
O1 La2 O2 125.32(4) 5_565 . 6_564 n
O1 La2 Sr2 128.178(34) 5_565 . 1_555 n
O1 La2 Sr2 137.266(31) 5_565 . -2_565 n
O1 La2 Sr2 42.750(31) 5_565 . -2_566 n
O2 La2 O2 75.18(5) 2_554 . 4_664 n
O2 La2 O2 75.19(5) 2_554 . 6_564 n
O2 La2 Sr2 118.38(4) 2_554 . 1_555 n
O2 La2 Sr2 44.784(32) 2_554 . -2_565 n
O2 La2 Sr2 135.229(32) 2_554 . -2_566 n
O2 La2 O2 75.18(5) 4_664 . 6_564 n
O2 La2 Sr2 46.52(4) 4_664 . 1_555 n
O2 La2 Sr2 44.784(32) 4_664 . -2_565 n
O2 La2 Sr2 135.199(32) 4_664 . -2_566 n
O2 La2 Sr2 102.219(32) 6_564 . 1_555 n
O2 La2 Sr2 44.784(32) 6_564 . -2_565 n
O2 La2 Sr2 135.222(32) 6_564 . -2_566 n
Sr2 La2 Sr2 89.9956 1_555 . -2_565 n
Sr2 La2 Sr2 89.9956 1_555 . -2_566 n
Sr2 La2 Sr2 180.0 -2_565 . -2_566 n
O1 Ge O2 114.13(9) 1_555 . 1_555 n
O1 Ge O3 110.86(6) 1_555 . 1_555 n
O1 Ge O3 110.86(6) 1_555 . -4_556 n
O1 Ge Sr1 128.48(7) 1_555 . 1_555 n
O1 Ge Sr1 54.00(6) 1_555 . 3_555 n
O1 Ge Sr2 137.89(4) 1_555 . 2_655 n
O1 Ge Sr2 137.89(4) 1_555 . -1_665 n
O1 Ge O5 87.44(5) 1_555 . 6_554 n
O1 Ge O5 87.44(5) 1_555 . -3_556 n
O2 Ge O3 108.08(6) 1_555 . 1_555 n
O2 Ge O3 108.08(6) 1_555 . -4_556 n
O2 Ge Sr1 117.39(6) 1_555 . 1_555 n
O2 Ge Sr1 168.12(6) 1_555 . 3_555 n
O2 Ge Sr2 48.37(4) 1_555 . 2_655 n
O2 Ge Sr2 48.37(4) 1_555 . -1_665 n
O2 Ge O5 139.96(4) 1_555 . 6_554 n
O2 Ge O5 139.96(4) 1_555 . -3_556 n
O3 Ge O3 104.32(9) 1_555 . -4_556 n
O3 Ge Sr1 52.22(4) 1_555 . 1_555 n
O3 Ge Sr1 78.77(5) 1_555 . 3_555 n
O3 Ge Sr2 111.16(5) 1_555 . 2_655 n
O3 Ge Sr2 60.39(5) 1_555 . -1_665 n
O3 Ge O5 32.32(4) 1_555 . 6_554 n
O3 Ge O5 93.38(6) 1_555 . -3_556 n
O3 Ge Sr1 52.22(4) -4_556 . 1_555 n
O3 Ge Sr1 78.77(5) -4_556 . 3_555 n
O3 Ge Sr2 60.39(5) -4_556 . 2_655 n
O3 Ge Sr2 111.16(5) -4_556 . -1_665 n
O3 Ge O5 93.38(6) -4_556 . 6_554 n
O3 Ge O5 32.32(4) -4_556 . -3_556 n
Sr1 Ge Sr1 74.486(28) 1_555 . 3_555 n
Sr1 Ge Sr2 81.262(17) 1_555 . 2_655 n
Sr1 Ge Sr2 81.262(17) 1_555 . -1_665 n
Sr1 Ge O5 52.183(21) 1_555 . 6_554 n
Sr1 Ge O5 52.183(21) 1_555 . -3_556 n
Sr1 Ge Sr2 139.131(21) 3_555 . 2_655 n
Sr1 Ge Sr2 139.131(21) 3_555 . -1_665 n
Sr1 Ge O5 46.472(20) 3_555 . 6_554 n
Sr1 Ge O5 46.472(20) 3_555 . -3_556 n
Sr2 Ge Sr2 65.55(4) 2_655 . -1_665 n
Sr2 Ge O5 131.835(32) 2_655 . 6_554 n
Sr2 Ge O5 92.715(21) 2_655 . -3_556 n
Sr2 Ge O5 92.715(21) -1_665 . 6_554 n
Sr2 Ge O5 131.835(32) -1_665 . -3_556 n
O5 Ge O5 69.822(31) 6_554 . -3_556 n
La2 O1 La2 94.49(6) 1_555 . -2_566 n
La2 O1 Ge 125.64(4) 1_555 . 1_555 n
La2 O1 Sr1 106.95(4) 1_555 . 3_555 n
La2 O1 Sr2 0.0 1_555 . 1_555 n
La2 O1 Sr2 94.49(6) 1_555 . -2_566 n
La2 O1 Ge 125.62(4) -2_566 . 1_555 n
La2 O1 Sr1 106.97(4) -2_566 . 3_555 n
La2 O1 Sr2 94.50(6) -2_566 . 1_555 n
La2 O1 Sr2 0.0 -2_566 . -2_566 n
Ge O1 Sr1 95.45(7) 1_555 . 3_555 n
Ge O1 Sr2 125.63(4) 1_555 . 1_555 n
Ge O1 Sr2 125.63(4) 1_555 . -2_566 n
Sr1 O1 Sr2 106.96(4) 3_555 . 1_555 n
Sr1 O1 Sr2 106.96(4) 3_555 . -2_566 n
Sr2 O1 Sr2 94.50(6) 1_555 . -2_566 n
La1 O2 La2 117.08(4) 5_665 . 2_655 n
La1 O2 La2 117.07(4) 5_665 . -1_665 n
La1 O2 Ge 123.34(9) 5_665 . 1_555 n
La1 O2 Sr1 0.0 5_665 . 5_665 n
La1 O2 Sr2 117.07(4) 5_665 . 2_655 n
La1 O2 Sr2 117.07(4) 5_665 . -1_665 n
La2 O2 La2 90.43(6) 2_655 . -1_665 n
La2 O2 Ge 101.47(5) 2_655 . 1_555 n
La2 O2 Sr1 117.08(4) 2_655 . 5_665 n
La2 O2 Sr2 0.0 2_655 . 2_655 n
La2 O2 Sr2 90.44(6) 2_655 . -1_665 n
La2 O2 Ge 101.49(5) -1_665 . 1_555 n
La2 O2 Sr1 117.07(4) -1_665 . 5_665 n
La2 O2 Sr2 90.42(6) -1_665 . 2_655 n
La2 O2 Sr2 0.0 -1_665 . -1_665 n
Ge O2 Sr1 123.34(9) 1_555 . 5_665 n
Ge O2 Sr2 101.48(5) 1_555 . 2_655 n
Ge O2 Sr2 101.48(5) 1_555 . -1_665 n
Sr1 O2 Sr2 117.07(4) 5_665 . 2_655 n
Sr1 O2 Sr2 117.07(4) 5_665 . -1_665 n
Sr2 O2 Sr2 90.43(6) 2_655 . -1_665 n
La1 O3 La1 118.01(5) 1_555 . 2_554 n
La1 O3 Ge 95.92(5) 1_555 . 1_555 n
La1 O3 Sr1 0.0 1_555 . 1_555 n
La1 O3 Sr1 118.01(5) 1_555 . 2_554 n
La1 O3 Sr2 102.74(4) 1_555 . -1_665 n
La1 O3 O5 78.81(7) 1_555 . 6_554 n
La1 O3 Ge 140.04(6) 2_554 . 1_555 n
La1 O3 Sr1 118.01(5) 2_554 . 1_555 n
La1 O3 Sr1 0.0 2_554 . 2_554 n
La1 O3 Sr2 102.61(5) 2_554 . -1_665 n
La1 O3 O5 89.43(6) 2_554 . 6_554 n
Ge O3 Sr1 95.92(5) 1_555 . 1_555 n
Ge O3 Sr1 140.04(6) 1_555 . 2_554 n
Ge O3 Sr2 88.63(6) 1_555 . -1_665 n
Ge O3 O5 76.38(6) 1_555 . 6_554 n
Sr1 O3 Sr1 118.01(5) 1_555 . 2_554 n
Sr1 O3 Sr2 102.74(4) 1_555 . -1_665 n
Sr1 O3 O5 78.81(7) 1_555 . 6_554 n
Sr1 O3 Sr2 102.61(5) 2_554 . -1_665 n
Sr1 O3 O5 89.43(6) 2_554 . 6_554 n
Sr2 O3 O5 165.01(7) -1_665 . 6_554 n
La1 O4 La1 120.0 1_555 . 3_555 n
La1 O4 La1 120.0 1_555 . 5_555 n
La1 O4 Sr1 0.0 1_555 . 1_555 n
La1 O4 Sr1 120.0 1_555 . 3_555 n
La1 O4 Sr1 120.0 1_555 . 5_555 n
La1 O4 La1 120.0 3_555 . 5_555 n
La1 O4 Sr1 120.0 3_555 . 1_555 n
La1 O4 Sr1 0.0 3_555 . 3_555 n
La1 O4 Sr1 120.0 3_555 . 5_555 n
La1 O4 Sr1 120.0 5_555 . 1_555 n
La1 O4 Sr1 120.0 5_555 . 3_555 n
La1 O4 Sr1 0.0 5_555 . 5_555 n
Sr1 O4 Sr1 120.0 1_555 . 3_555 n
Sr1 O4 Sr1 120.0 1_555 . 5_555 n
Sr1 O4 Sr1 120.0 3_555 . 5_555 n
Ge Sr1 Ge 165.514(28) 1_555 . 5_555 n
Ge Sr1 O1 163.93(4) 1_555 . 5_555 n
Ge Sr1 O2 65.95(4) 1_555 . 3_655 n
Ge Sr1 O3 31.861(21) 1_555 . 1_555 n
Ge Sr1 O3 107.520(34) 1_555 . 6_555 n
Ge Sr1 O3 107.520(34) 1_555 . -3_555 n
Ge Sr1 O3 31.861(21) 1_555 . -4_556 n
Ge Sr1 O4 84.126(29) 1_555 . 1_555 n
Ge Sr1 Sr1 54.126(29) 1_555 . 3_555 n
Ge Sr1 Sr1 114.126(29) 1_555 . 5_555 n
Ge Sr1 Sr2 134.020(22) 1_555 . 1_545 n
Ge Sr1 Sr2 134.020(22) 1_555 . -2_556 n
Ge Sr1 O5 138.842(24) 1_555 . 4_554 n
Ge Sr1 O5 89.074(21) 1_555 . 5_555 n
Ge Sr1 O5 32.853(15) 1_555 . 6_554 n
Ge Sr1 O5 138.842(24) 1_555 . -1_556 n
Ge Sr1 O5 89.074(21) 1_555 . -2_556 n
Ge Sr1 O5 32.853(15) 1_555 . -3_556 n
Ge Sr1 O1 30.553(26) 5_555 . 5_555 n
Ge Sr1 O2 128.54(5) 5_555 . 3_655 n
Ge Sr1 O3 144.783(25) 5_555 . 1_555 n
Ge Sr1 O3 76.215(33) 5_555 . 6_555 n
Ge Sr1 O3 76.215(33) 5_555 . -3_555 n
Ge Sr1 O3 144.783(25) 5_555 . -4_556 n
Ge Sr1 O4 81.388(27) 5_555 . 1_555 n
Ge Sr1 Sr1 111.388(27) 5_555 . 3_555 n
Ge Sr1 Sr1 51.388(27) 5_555 . 5_555 n
Ge Sr1 Sr2 58.065(18) 5_555 . 1_545 n
Ge Sr1 Sr2 58.065(18) 5_555 . -2_556 n
Ge Sr1 O5 30.811(14) 5_555 . 4_554 n
Ge Sr1 O5 91.101(21) 5_555 . 5_555 n
Ge Sr1 O5 136.040(25) 5_555 . 6_554 n
Ge Sr1 O5 30.811(14) 5_555 . -1_556 n
Ge Sr1 O5 91.101(21) 5_555 . -2_556 n
Ge Sr1 O5 136.040(25) 5_555 . -3_556 n
O1 Sr1 O2 97.99(5) 5_555 . 3_655 n
O1 Sr1 O3 145.294(26) 5_555 . 1_555 n
O1 Sr1 O3 69.626(35) 5_555 . 6_555 n
O1 Sr1 O3 69.626(35) 5_555 . -3_555 n
O1 Sr1 O3 145.294(26) 5_555 . -4_556 n
O1 Sr1 O4 111.94(4) 5_555 . 1_555 n
O1 Sr1 Sr1 141.94(4) 5_555 . 3_555 n
O1 Sr1 Sr1 81.94(4) 5_555 . 5_555 n
O1 Sr1 Sr2 34.215(20) 5_555 . 1_545 n
O1 Sr1 Sr2 34.215(20) 5_555 . -2_556 n
O1 Sr1 O5 54.566(26) 5_555 . 4_554 n
O1 Sr1 O5 90.664(20) 5_555 . 5_555 n
O1 Sr1 O5 155.608(15) 5_555 . 6_554 n
O1 Sr1 O5 54.566(26) 5_555 . -1_556 n
O1 Sr1 O5 90.664(20) 5_555 . -2_556 n
O1 Sr1 O5 155.608(15) 5_555 . -3_556 n
O2 Sr1 O3 70.94(4) 3_655 . 1_555 n
O2 Sr1 O3 85.899(33) 3_655 . 6_555 n
O2 Sr1 O3 85.899(33) 3_655 . -3_555 n
O2 Sr1 O3 70.94(4) 3_655 . -4_556 n
O2 Sr1 O4 150.07(6) 3_655 . 1_555 n
O2 Sr1 Sr1 120.07(6) 3_655 . 3_555 n
O2 Sr1 Sr1 179.94060(10) 3_655 . 5_555 n
O2 Sr1 Sr2 76.000(34) 3_655 . 1_545 n
O2 Sr1 Sr2 76.000(34) 3_655 . -2_556 n
O2 Sr1 O5 141.36(4) 3_655 . 4_554 n
O2 Sr1 O5 88.877(16) 3_655 . 5_555 n
O2 Sr1 O5 89.95(4) 3_655 . 6_554 n
O2 Sr1 O5 141.36(4) 3_655 . -1_556 n
O2 Sr1 O5 88.877(16) 3_655 . -2_556 n
O2 Sr1 O5 89.95(4) 3_655 . -3_556 n
O3 Sr1 O3 138.64(5) 1_555 . 6_555 n
O3 Sr1 O3 76.700(21) 1_555 . -3_555 n
O3 Sr1 O3 63.66(4) 1_555 . -4_556 n
O3 Sr1 O4 83.79(4) 1_555 . 1_555 n
O3 Sr1 Sr1 59.00(4) 1_555 . 3_555 n
O3 Sr1 Sr1 109.124(34) 1_555 . 5_555 n
O3 Sr1 Sr2 112.016(28) 1_555 . 1_545 n
O3 Sr1 Sr2 146.12(4) 1_555 . -2_556 n
O3 Sr1 O5 114.525(25) 1_555 . 4_554 n
O3 Sr1 O5 120.92(4) 1_555 . 5_555 n
O3 Sr1 O5 21.753(27) 1_555 . 6_554 n
O3 Sr1 O5 147.31(4) 1_555 . -1_556 n
O3 Sr1 O5 57.268(21) 1_555 . -2_556 n
O3 Sr1 O5 59.054(29) 1_555 . -3_556 n
O3 Sr1 O3 136.74(7) 6_555 . -3_555 n
O3 Sr1 O3 76.700(21) 6_555 . -4_556 n
O3 Sr1 O4 104.027(34) 6_555 . 1_555 n
O3 Sr1 Sr1 110.411(34) 6_555 . 3_555 n
O3 Sr1 Sr1 94.07(4) 6_555 . 5_555 n
O3 Sr1 Sr2 94.00(4) 6_555 . 1_545 n
O3 Sr1 Sr2 42.88(4) 6_555 . -2_556 n
O3 Sr1 O5 105.05(4) 6_555 . 4_554 n
O3 Sr1 O5 21.945(29) 6_555 . 5_555 n
O3 Sr1 O5 134.25(4) 6_555 . 6_554 n
O3 Sr1 O5 60.525(29) 6_555 . -1_556 n
O3 Sr1 O5 158.62(5) 6_555 . -2_556 n
O3 Sr1 O5 88.114(31) 6_555 . -3_556 n
O3 Sr1 O3 138.64(5) -3_555 . -4_556 n
O3 Sr1 O4 104.027(34) -3_555 . 1_555 n
O3 Sr1 Sr1 110.411(34) -3_555 . 3_555 n
O3 Sr1 Sr1 94.07(4) -3_555 . 5_555 n
O3 Sr1 Sr2 42.88(4) -3_555 . 1_545 n
O3 Sr1 Sr2 94.00(4) -3_555 . -2_556 n
O3 Sr1 O5 60.525(29) -3_555 . 4_554 n
O3 Sr1 O5 158.62(5) -3_555 . 5_555 n
O3 Sr1 O5 88.114(31) -3_555 . 6_554 n
O3 Sr1 O5 105.05(4) -3_555 . -1_556 n
O3 Sr1 O5 21.945(29) -3_555 . -2_556 n
O3 Sr1 O5 134.25(4) -3_555 . -3_556 n
O3 Sr1 O4 83.79(4) -4_556 . 1_555 n
O3 Sr1 Sr1 59.00(4) -4_556 . 3_555 n
O3 Sr1 Sr1 109.124(34) -4_556 . 5_555 n
O3 Sr1 Sr2 146.12(4) -4_556 . 1_545 n
O3 Sr1 Sr2 112.016(28) -4_556 . -2_556 n
O3 Sr1 O5 147.31(4) -4_556 . 4_554 n
O3 Sr1 O5 57.268(21) -4_556 . 5_555 n
O3 Sr1 O5 59.054(29) -4_556 . 6_554 n
O3 Sr1 O5 114.525(25) -4_556 . -1_556 n
O3 Sr1 O5 120.92(4) -4_556 . -2_556 n
O3 Sr1 O5 21.753(27) -4_556 . -3_556 n
O4 Sr1 Sr1 30.0 1_555 . 3_555 n
O4 Sr1 Sr1 30.0 1_555 . 5_555 n
O4 Sr1 Sr2 130.032(27) 1_555 . 1_545 n
O4 Sr1 Sr2 130.032(27) 1_555 . -2_556 n
O4 Sr1 O5 63.925(18) 1_555 . 4_554 n
O4 Sr1 O5 90.717(14) 1_555 . 5_555 n
O4 Sr1 O5 62.745(18) 1_555 . 6_554 n
O4 Sr1 O5 63.925(18) 1_555 . -1_556 n
O4 Sr1 O5 90.717(14) 1_555 . -2_556 n
O4 Sr1 O5 62.745(18) 1_555 . -3_556 n
Sr1 Sr1 Sr1 60.0 3_555 . 5_555 n
Sr1 Sr1 Sr2 150.837(18) 3_555 . 1_545 n
Sr1 Sr1 Sr2 150.837(18) 3_555 . -2_556 n
Sr1 Sr1 O5 91.168(17) 3_555 . 4_554 n
Sr1 Sr1 O5 90.119(17) 3_555 . 5_555 n
Sr1 Sr1 O5 37.317(18) 3_555 . 6_554 n
Sr1 Sr1 O5 91.168(17) 3_555 . -1_556 n
Sr1 Sr1 O5 90.119(17) 3_555 . -2_556 n
Sr1 Sr1 O5 37.317(18) 3_555 . -3_556 n
Sr1 Sr1 Sr2 103.936(30) 5_555 . 1_545 n
Sr1 Sr1 Sr2 103.936(30) 5_555 . -2_556 n
Sr1 Sr1 O5 38.584(18) 5_555 . 4_554 n
Sr1 Sr1 O5 91.123(16) 5_555 . 5_555 n
Sr1 Sr1 O5 90.120(17) 5_555 . 6_554 n
Sr1 Sr1 O5 38.584(18) 5_555 . -1_556 n
Sr1 Sr1 O5 91.123(16) 5_555 . -2_556 n
Sr1 Sr1 O5 90.120(17) 5_555 . -3_556 n
Sr2 Sr1 Sr2 51.147(34) 1_545 . -2_556 n
Sr2 Sr1 O5 66.481(17) 1_545 . 4_554 n
Sr2 Sr1 O5 115.760(29) 1_545 . 5_555 n
Sr2 Sr1 O5 128.990(16) 1_545 . 6_554 n
Sr2 Sr1 O5 87.134(26) 1_545 . -1_556 n
Sr2 Sr1 O5 64.625(20) 1_545 . -2_556 n
Sr2 Sr1 O5 165.577(28) 1_545 . -3_556 n
Sr2 Sr1 O5 87.134(26) -2_556 . 4_554 n
Sr2 Sr1 O5 64.625(20) -2_556 . 5_555 n
Sr2 Sr1 O5 165.577(28) -2_556 . 6_554 n
Sr2 Sr1 O5 66.481(17) -2_556 . -1_556 n
Sr2 Sr1 O5 115.760(29) -2_556 . -2_556 n
Sr2 Sr1 O5 128.990(16) -2_556 . -3_556 n
O5 Sr1 O5 115.073(28) 4_554 . 5_555 n
O5 Sr1 O5 106.224(18) 4_554 . 6_554 n
O5 Sr1 O5 47.696(16) 4_554 . -1_556 n
O5 Sr1 O5 67.378(11) 4_554 . -2_556 n
O5 Sr1 O5 126.668(27) 4_554 . -3_556 n
O5 Sr1 O5 112.623(28) 5_555 . 6_554 n
O5 Sr1 O5 67.378(11) 5_555 . -1_556 n
O5 Sr1 O5 177.53(4) 5_555 . -2_556 n
O5 Sr1 O5 66.349(12) 5_555 . -3_556 n
O5 Sr1 O5 126.668(27) 6_554 . -1_556 n
O5 Sr1 O5 66.349(12) 6_554 . -2_556 n
O5 Sr1 O5 46.284(16) 6_554 . -3_556 n
O5 Sr1 O5 115.073(28) -1_556 . -2_556 n
O5 Sr1 O5 106.224(18) -1_556 . -3_556 n
O5 Sr1 O5 112.623(28) -2_556 . -3_556 n
La2 Sr2 La2 90.009(25) 1_555 . -2_565 n
La2 Sr2 La2 90.009(25) 1_555 . -2_566 n
La2 Sr2 Ge 84.399(9) 1_555 . 2_554 n
La2 Sr2 Ge 140.531(16) 1_555 . 4_664 n
La2 Sr2 Ge 47.586(18) 1_555 . 6_564 n
La2 Sr2 O1 123.482(31) 1_555 . 1_555 n
La2 Sr2 O1 93.817(26) 1_555 . 3_665 n
La2 Sr2 O1 51.805(32) 1_555 . 5_565 n
La2 Sr2 O2 61.623(33) 1_555 . 2_554 n
La2 Sr2 O2 133.448(33) 1_555 . 4_664 n
La2 Sr2 O2 77.719(25) 1_555 . 6_564 n
La2 Sr2 O3 134.566(21) 1_555 . -1_665 n
La2 Sr2 O3 17.594(23) 1_555 . -3_565 n
La2 Sr2 O3 104.529(21) 1_555 . -5_555 n
La2 Sr2 Sr1 30.176(9) 1_555 . 1_565 n
La2 Sr2 Sr1 102.0262 1_555 . 3_555 n
La2 Sr2 Sr1 130.993(17) 1_555 . 5_665 n
La2 Sr2 Sr2 90.000(32) 1_555 . -2_565 n
La2 Sr2 Sr2 90.000(32) 1_555 . -2_566 n
La2 Sr2 La2 180.0 -2_565 . -2_566 n
La2 Sr2 Ge 57.234(20) -2_565 . 2_554 n
La2 Sr2 Ge 57.219(20) -2_565 . 4_664 n
La2 Sr2 Ge 57.225(20) -2_565 . 6_564 n
La2 Sr2 O1 137.250(31) -2_565 . 1_555 n
La2 Sr2 O1 137.241(31) -2_565 . 3_665 n
La2 Sr2 O1 137.257(31) -2_565 . 5_565 n
La2 Sr2 O2 44.792(32) -2_565 . 2_554 n
La2 Sr2 O2 44.781(32) -2_565 . 4_664 n
La2 Sr2 O2 44.778(32) -2_565 . 6_564 n
La2 Sr2 O3 81.079(29) -2_565 . -1_665 n
La2 Sr2 O3 81.090(29) -2_565 . -3_565 n
La2 Sr2 O3 81.094(29) -2_565 . -5_555 n
La2 Sr2 Sr1 115.576(17) -2_565 . 1_565 n
La2 Sr2 Sr1 115.580(17) -2_565 . 3_555 n
La2 Sr2 Sr1 115.565(17) -2_565 . 5_665 n
La2 Sr2 Sr2 0.0 -2_565 . -2_565 n
La2 Sr2 Sr2 180.0 -2_565 . -2_566 n
La2 Sr2 Ge 122.782(20) -2_566 . 2_554 n
La2 Sr2 Ge 122.767(20) -2_566 . 4_664 n
La2 Sr2 Ge 122.773(20) -2_566 . 6_564 n
La2 Sr2 O1 42.752(31) -2_566 . 1_555 n
La2 Sr2 O1 42.743(31) -2_566 . 3_665 n
La2 Sr2 O1 42.758(31) -2_566 . 5_565 n
La2 Sr2 O2 135.225(32) -2_566 . 2_554 n
La2 Sr2 O2 135.214(32) -2_566 . 4_664 n
La2 Sr2 O2 135.210(32) -2_566 . 6_564 n
La2 Sr2 O3 98.904(29) -2_566 . -1_665 n
La2 Sr2 O3 98.915(29) -2_566 . -3_565 n
La2 Sr2 O3 98.919(29) -2_566 . -5_555 n
La2 Sr2 Sr1 64.428(17) -2_566 . 1_565 n
La2 Sr2 Sr1 64.433(17) -2_566 . 3_555 n
La2 Sr2 Sr1 64.418(17) -2_566 . 5_665 n
La2 Sr2 Sr2 180.0 -2_566 . -2_565 n
La2 Sr2 Sr2 0.0 -2_566 . -2_566 n
Ge Sr2 Ge 93.465(27) 2_554 . 4_664 n
Ge Sr2 Ge 93.466(27) 2_554 . 6_564 n
Ge Sr2 O1 96.95(4) 2_554 . 1_555 n
Ge Sr2 O1 165.50(5) 2_554 . 3_665 n
Ge Sr2 O1 95.929(24) 2_554 . 5_565 n
Ge Sr2 O2 30.149(30) 2_554 . 2_554 n
Ge Sr2 O2 63.648(34) 2_554 . 4_664 n
Ge Sr2 O2 98.97(5) 2_554 . 6_564 n
Ge Sr2 O3 124.41(4) 2_554 . -1_665 n
Ge Sr2 O3 92.331(30) 2_554 . -3_565 n
Ge Sr2 O3 30.977(21) 2_554 . -5_555 n
Ge Sr2 Sr1 111.414(16) 2_554 . 1_565 n
Ge Sr2 Sr1 61.385(11) 2_554 . 3_555 n
Ge Sr2 Sr1 144.572(19) 2_554 . 5_665 n
Ge Sr2 Sr2 57.226(20) 2_554 . -2_565 n
Ge Sr2 Sr2 122.774(20) 2_554 . -2_566 n
Ge Sr2 Ge 93.465(27) 4_664 . 6_564 n
Ge Sr2 O1 95.928(24) 4_664 . 1_555 n
Ge Sr2 O1 96.95(4) 4_664 . 3_665 n
Ge Sr2 O1 165.50(5) 4_664 . 5_565 n
Ge Sr2 O2 98.97(5) 4_664 . 2_554 n
Ge Sr2 O2 30.149(30) 4_664 . 4_664 n
Ge Sr2 O2 63.648(34) 4_664 . 6_564 n
Ge Sr2 O3 30.976(21) 4_664 . -1_665 n
Ge Sr2 O3 124.41(4) 4_664 . -3_565 n
Ge Sr2 O3 92.331(30) 4_664 . -5_555 n
Ge Sr2 Sr1 144.573(19) 4_664 . 1_565 n
Ge Sr2 Sr1 111.414(16) 4_664 . 3_555 n
Ge Sr2 Sr1 61.384(11) 4_664 . 5_665 n
Ge Sr2 Sr2 57.226(20) 4_664 . -2_565 n
Ge Sr2 Sr2 122.774(20) 4_664 . -2_566 n
Ge Sr2 O1 165.50(5) 6_564 . 1_555 n
Ge Sr2 O1 95.929(24) 6_564 . 3_665 n
Ge Sr2 O1 96.95(4) 6_564 . 5_565 n
Ge Sr2 O2 63.648(34) 6_564 . 2_554 n
Ge Sr2 O2 98.97(5) 6_564 . 4_664 n
Ge Sr2 O2 30.149(30) 6_564 . 6_564 n
Ge Sr2 O3 92.331(30) 6_564 . -1_665 n
Ge Sr2 O3 30.977(21) 6_564 . -3_565 n
Ge Sr2 O3 124.41(4) 6_564 . -5_555 n
Ge Sr2 Sr1 61.385(11) 6_564 . 1_565 n
Ge Sr2 Sr1 144.573(19) 6_564 . 3_555 n
Ge Sr2 Sr1 111.414(16) 6_564 . 5_665 n
Ge Sr2 Sr2 57.226(20) 6_564 . -2_565 n
Ge Sr2 Sr2 122.774(20) 6_564 . -2_566 n
O1 Sr2 O1 72.01(5) 1_555 . 3_665 n
O1 Sr2 O1 72.01(5) 1_555 . 5_565 n
O1 Sr2 O2 125.30(4) 1_555 . 2_554 n
O1 Sr2 O2 94.683(32) 1_555 . 4_664 n
O1 Sr2 O2 154.69(4) 1_555 . 6_564 n
O1 Sr2 O3 90.08(4) 1_555 . -1_665 n
O1 Sr2 O3 137.95(5) 1_555 . -3_565 n
O1 Sr2 O3 66.26(4) 1_555 . -5_555 n
O1 Sr2 Sr1 105.19(4) 1_555 . 1_565 n
O1 Sr2 Sr1 38.83(4) 1_555 . 3_555 n
O1 Sr2 Sr1 64.28(4) 1_555 . 5_665 n
O1 Sr2 Sr2 137.249(31) 1_555 . -2_565 n
O1 Sr2 Sr2 42.751(31) 1_555 . -2_566 n
O1 Sr2 O1 72.01(5) 3_665 . 5_565 n
O1 Sr2 O2 154.69(4) 3_665 . 2_554 n
O1 Sr2 O2 125.30(4) 3_665 . 4_664 n
O1 Sr2 O2 94.684(32) 3_665 . 6_564 n
O1 Sr2 O3 66.26(4) 3_665 . -1_665 n
O1 Sr2 O3 90.08(4) 3_665 . -3_565 n
O1 Sr2 O3 137.95(5) 3_665 . -5_555 n
O1 Sr2 Sr1 64.28(4) 3_665 . 1_565 n
O1 Sr2 Sr1 105.19(4) 3_665 . 3_555 n
O1 Sr2 Sr1 38.83(4) 3_665 . 5_665 n
O1 Sr2 Sr2 137.249(31) 3_665 . -2_565 n
O1 Sr2 Sr2 42.751(31) 3_665 . -2_566 n
O1 Sr2 O2 94.684(32) 5_565 . 2_554 n
O1 Sr2 O2 154.69(4) 5_565 . 4_664 n
O1 Sr2 O2 125.30(4) 5_565 . 6_564 n
O1 Sr2 O3 137.95(5) 5_565 . -1_665 n
O1 Sr2 O3 66.26(4) 5_565 . -3_565 n
O1 Sr2 O3 90.08(4) 5_565 . -5_555 n
O1 Sr2 Sr1 38.83(4) 5_565 . 1_565 n
O1 Sr2 Sr1 64.28(4) 5_565 . 3_555 n
O1 Sr2 Sr1 105.19(4) 5_565 . 5_665 n
O1 Sr2 Sr2 137.249(31) 5_565 . -2_565 n
O1 Sr2 Sr2 42.751(31) 5_565 . -2_566 n
O2 Sr2 O2 75.19(5) 2_554 . 4_664 n
O2 Sr2 O2 75.19(5) 2_554 . 6_564 n
O2 Sr2 O3 125.81(5) 2_554 . -1_665 n
O2 Sr2 O3 64.68(4) 2_554 . -3_565 n
O2 Sr2 O3 60.832(32) 2_554 . -5_555 n
O2 Sr2 Sr1 91.709(29) 2_554 . 1_565 n
O2 Sr2 Sr1 87.091(28) 2_554 . 3_555 n
O2 Sr2 Sr1 160.07(4) 2_554 . 5_665 n
O2 Sr2 Sr2 44.784(32) 2_554 . -2_565 n
O2 Sr2 Sr2 135.217(32) 2_554 . -2_566 n
O2 Sr2 O2 75.19(5) 4_664 . 6_564 n
O2 Sr2 O3 60.832(32) 4_664 . -1_665 n
O2 Sr2 O3 125.81(5) 4_664 . -3_565 n
O2 Sr2 O3 64.68(4) 4_664 . -5_555 n
O2 Sr2 Sr1 160.07(4) 4_664 . 1_565 n
O2 Sr2 Sr1 91.708(29) 4_664 . 3_555 n
O2 Sr2 Sr1 87.091(28) 4_664 . 5_665 n
O2 Sr2 Sr2 44.784(32) 4_664 . -2_565 n
O2 Sr2 Sr2 135.216(32) 4_664 . -2_566 n
O2 Sr2 O3 64.68(4) 6_564 . -1_665 n
O2 Sr2 O3 60.832(32) 6_564 . -3_565 n
O2 Sr2 O3 125.81(5) 6_564 . -5_555 n
O2 Sr2 Sr1 87.091(28) 6_564 . 1_565 n
O2 Sr2 Sr1 160.07(4) 6_564 . 3_555 n
O2 Sr2 Sr1 91.708(29) 6_564 . 5_665 n
O2 Sr2 Sr2 44.784(32) 6_564 . -2_565 n
O2 Sr2 Sr2 135.216(32) 6_564 . -2_566 n
O3 Sr2 O3 117.645(15) -1_665 . -3_565 n
O3 Sr2 O3 117.645(15) -1_665 . -5_555 n
O3 Sr2 Sr1 119.607(24) -1_665 . 1_565 n
O3 Sr2 Sr1 122.045(27) -1_665 . 3_555 n
O3 Sr2 Sr1 34.512(18) -1_665 . 5_665 n
O3 Sr2 Sr2 81.087(29) -1_665 . -2_565 n
O3 Sr2 Sr2 98.913(29) -1_665 . -2_566 n
O3 Sr2 O3 117.645(15) -3_565 . -5_555 n
O3 Sr2 Sr1 34.512(18) -3_565 . 1_565 n
O3 Sr2 Sr1 119.607(24) -3_565 . 3_555 n
O3 Sr2 Sr1 122.046(27) -3_565 . 5_665 n
O3 Sr2 Sr2 81.087(29) -3_565 . -2_565 n
O3 Sr2 Sr2 98.913(29) -3_565 . -2_566 n
O3 Sr2 Sr1 122.046(27) -5_555 . 1_565 n
O3 Sr2 Sr1 34.512(18) -5_555 . 3_555 n
O3 Sr2 Sr1 119.607(24) -5_555 . 5_665 n
O3 Sr2 Sr2 81.087(29) -5_555 . -2_565 n
O3 Sr2 Sr2 98.913(29) -5_555 . -2_566 n
Sr1 Sr2 Sr1 102.738(20) 1_565 . 3_555 n
Sr1 Sr2 Sr1 102.738(20) 1_565 . 5_665 n
Sr1 Sr2 Sr2 115.574(17) 1_565 . -2_565 n
Sr1 Sr2 Sr2 64.426(17) 1_565 . -2_566 n
Sr1 Sr2 Sr1 102.738(20) 3_555 . 5_665 n
Sr1 Sr2 Sr2 115.574(17) 3_555 . -2_565 n
Sr1 Sr2 Sr2 64.426(17) 3_555 . -2_566 n
Sr1 Sr2 Sr2 115.574(17) 5_665 . -2_565 n
Sr1 Sr2 Sr2 64.426(17) 5_665 . -2_566 n
Sr2 Sr2 Sr2 180.0 -2_565 . -2_566 n
La1 O5 La1 111.913(26) 2_555 . 3_555 n
La1 O5 La1 104.099(25) 2_555 . 4_555 n
La1 O5 Ge 94.964(26) 2_555 . 2_555 n
La1 O5 O3 79.44(6) 2_555 . 2_555 n
La1 O5 Sr1 0.0 2_555 . 2_555 n
La1 O5 Sr1 111.913(26) 2_555 . 3_555 n
La1 O5 Sr1 104.099(25) 2_555 . 4_555 n
La1 O5 La1 114.329(26) 3_555 . 4_555 n
La1 O5 Ge 125.518(22) 3_555 . 2_555 n
La1 O5 O3 68.63(5) 3_555 . 2_555 n
La1 O5 Sr1 111.913(26) 3_555 . 2_555 n
La1 O5 Sr1 0.0 3_555 . 3_555 n
La1 O5 Sr1 114.329(26) 3_555 . 4_555 n
La1 O5 Ge 102.716(25) 4_555 . 2_555 n
La1 O5 O3 173.45(6) 4_555 . 2_555 n
La1 O5 Sr1 104.099(25) 4_555 . 2_555 n
La1 O5 Sr1 114.329(26) 4_555 . 3_555 n
La1 O5 Sr1 0.0 4_555 . 4_555 n
Ge O5 O3 71.30(6) 2_555 . 2_555 n
Ge O5 Sr1 94.964(26) 2_555 . 2_555 n
Ge O5 Sr1 125.518(22) 2_555 . 3_555 n
Ge O5 Sr1 102.716(25) 2_555 . 4_555 n
O3 O5 Sr1 79.44(6) 2_555 . 2_555 n
O3 O5 Sr1 68.63(5) 2_555 . 3_555 n
O3 O5 Sr1 173.45(6) 2_555 . 4_555 n
Sr1 O5 Sr1 111.913(26) 2_555 . 3_555 n
Sr1 O5 Sr1 104.099(25) 2_555 . 4_555 n
Sr1 O5 Sr1 114.329(26) 3_555 . 4_555 n

loop_
_geom_bond_atom_site_label_1
_geom_bond_atom_site_label_2
_geom_bond_distance
_geom_bond_site_symmetry_1
_geom_bond_site_symmetry_2
_geom_bond_publ_flag
La1 La1 4.0548(12) . 3_555 n
La1 La1 4.0548(12) . 5_555 n
La1 Ge 3.2882(12) . 1_555 n
La1 Ge 3.4099(13) . 5_555 n
La1 O1 2.7711(18) . 5_555 n
La1 O2 2.5135(16) . 3_655 n
La1 O3 2.6128(14) . 1_555 n
La1 O3 2.4544(9) . 6_555 n
La1 O3 2.4544(9) . -3_555 n
La1 O3 2.6128(14) . -4_556 n
La1 O4 2.3410(7) . 1_555 n
La1 Sr1 4.3444(4) . 2_554 n
La1 Sr1 4.3444(4) . 2_555 n
La1 Sr1 4.0548(12) . 3_555 n
La1 Sr1 4.0548(12) . 5_555 n
La1 Sr1 4.3444(4) . 6_554 n
La1 Sr1 4.3444(4) . 6_555 n
La1 Sr2 4.2275(9) . 1_545 n
La1 Sr2 4.3490(9) . 2_655 n
La1 Sr2 4.3490(9) . -1_665 n
La1 Sr2 4.2276(9) . -2_556 n
La1 O5 2.5345(8) . 4_554 n
La1 O5 2.63558(4) . 5_555 n
La1 O5 2.6074(8) . 6_554 n
La1 O5 2.5345(8) . -1_556 n
La1 O5 2.63558(4) . -2_556 n
La1 O5 2.6074(8) . -3_556 n
La2 La2 3.6695(26) . -2_565 n
La2 La2 3.6498(26) . -2_566 n
La2 Ge 3.3893(10) . 2_554 n
La2 Ge 3.3898(10) . 4_664 n
La2 Ge 3.3890(10) . 6_564 n
La2 O1 2.4855(13) . 1_555 n
La2 O1 2.4852(13) . 3_665 n
La2 O1 2.4848(13) . 5_565 n
La2 O2 2.5847(14) . 2_554 n
La2 O2 2.5854(14) . 4_664 n
La2 O2 2.5849(14) . 6_564 n
La2 O3 2.9481(13) . -1_665 n
La2 O3 2.9472(13) . -3_565 n
La2 O3 2.9479(13) . -5_555 n
La2 Sr1 4.2270(9) . 1_565 n
La2 Sr1 4.3494(9) . 2_554 n
La2 Sr1 4.2277(9) . 3_555 n
La2 Sr1 4.3491(9) . 4_664 n
La2 Sr1 4.2279(9) . 5_665 n
La2 Sr1 4.3485(9) . 6_564 n
La2 Sr2 0.00057 . 1_555 n
La2 Sr2 3.6695(26) . -2_565 n
La2 Sr2 3.6498(26) . -2_566 n
Ge La1 3.2882(12) . 1_555 n
Ge La1 3.4099(13) . 3_555 n
Ge La2 3.3890(10) . 2_655 n
Ge La2 3.3898(10) . -1_665 n
Ge O1 1.7412(12) . 1_555 n
Ge O2 1.7371(15) . 1_555 n
Ge O3 1.7450(10) . 1_555 n
Ge O3 1.7450(10) . -4_556 n
Ge Sr1 3.2882(12) . 1_555 n
Ge Sr1 3.4099(13) . 3_555 n
Ge Sr1 3.7595(11) . 5_665 n
Ge Sr2 3.7748(9) . 1_555 n
Ge Sr2 3.3894(10) . 2_655 n
Ge Sr2 3.3894(10) . -1_665 n
Ge Sr2 3.7748(9) . -2_566 n
Ge O5 1.7905(7) . 6_554 n
Ge O5 1.7905(7) . -3_556 n
O1 La1 2.7711(18) . 3_555 n
O1 La2 2.4855(13) . 1_555 n
O1 La2 2.4852(13) . -2_566 n
O1 Ge 1.7412(12) . 1_555 n
O1 Sr1 2.7711(18) . 3_555 n
O1 Sr2 2.4852(13) . 1_555 n
O1 Sr2 2.4852(13) . -2_566 n
O2 La1 2.5135(16) . 5_665 n
O2 La2 2.5849(14) . 2_655 n
O2 La2 2.5854(14) . -1_665 n
O2 Ge 1.7371(15) . 1_555 n
O2 Sr1 2.5135(16) . 5_665 n
O2 Sr2 2.5850(14) . 2_655 n
O2 Sr2 2.5850(14) . -1_665 n
O3 La1 2.6128(14) . 1_555 n
O3 La1 2.4544(9) . 2_554 n
O3 La2 2.9481(13) . -1_665 n
O3 Ge 1.7450(10) . 1_555 n
O3 Sr1 2.6128(14) . 1_555 n
O3 Sr1 2.4544(9) . 2_554 n
O3 Sr2 2.9477(13) . -1_665 n
O3 O5 0.9850(12) . 6_554 n
O4 La1 2.3410(7) . 1_555 n
O4 La1 2.3410(7) . 3_555 n
O4 La1 2.3410(7) . 5_555 n
O4 Sr1 2.3410(7) . 1_555 n
O4 Sr1 2.3410(7) . 3_555 n
O4 Sr1 2.3410(7) . 5_555 n
Sr1 La1 4.3444(4) . 2_554 n
Sr1 La1 4.3444(4) . 2_555 n
Sr1 La1 4.0548(12) . 3_555 n
Sr1 La1 4.0548(12) . 5_555 n
Sr1 La1 4.3444(4) . 6_554 n
Sr1 La1 4.3444(4) . 6_555 n
Sr1 La2 4.2270(9) . 1_545 n
Sr1 La2 4.3485(9) . 2_655 n
Sr1 La2 4.3491(9) . -1_665 n
Sr1 La2 4.2277(9) . -2_556 n
Sr1 Ge 3.2882(12) . 1_555 n
Sr1 Ge 3.7595(11) . 3_655 n
Sr1 Ge 3.4099(13) . 5_555 n
Sr1 O1 2.7711(18) . 5_555 n
Sr1 O2 2.5135(16) . 3_655 n
Sr1 O3 2.6128(14) . 1_555 n
Sr1 O3 2.4544(9) . 6_555 n
Sr1 O3 2.4544(9) . -3_555 n
Sr1 O3 2.6128(14) . -4_556 n
Sr1 O4 2.3410(7) . 1_555 n
Sr1 Sr1 4.3444(4) . 2_554 n
Sr1 Sr1 4.3444(4) . 2_555 n
Sr1 Sr1 4.0548(12) . 3_555 n
Sr1 Sr1 4.0548(12) . 5_555 n
Sr1 Sr1 4.3444(4) . 6_554 n
Sr1 Sr1 4.3444(4) . 6_555 n
Sr1 Sr2 4.2275(9) . 1_545 n
Sr1 Sr2 4.3490(9) . 2_655 n
Sr1 Sr2 4.3490(9) . -1_665 n
Sr1 Sr2 4.2276(9) . -2_556 n
Sr1 O5 2.5345(8) . 4_554 n
Sr1 O5 2.63558(4) . 5_555 n
Sr1 O5 2.6074(8) . 6_554 n
Sr1 O5 2.5345(8) . -1_556 n
Sr1 O5 2.63558(4) . -2_556 n
Sr1 O5 2.6074(8) . -3_556 n
Sr2 La1 4.2275(9) . 1_565 n
Sr2 La1 4.3490(9) . 2_554 n
Sr2 La1 4.2276(9) . 3_555 n
Sr2 La1 4.3490(9) . 4_664 n
Sr2 La1 4.2276(9) . 5_665 n
Sr2 La1 4.3490(9) . 6_564 n
Sr2 La2 0.00057 . 1_555 n
Sr2 La2 3.6695(26) . -2_565 n
Sr2 La2 3.6498(26) . -2_566 n
Sr2 Ge 3.7748(9) . 1_555 n
Sr2 Ge 3.3894(10) . 2_554 n
Sr2 Ge 3.7748(9) . 3_665 n
Sr2 Ge 3.3894(10) . 4_664 n
Sr2 Ge 3.7748(9) . 5_565 n
Sr2 Ge 3.3894(10) . 6_564 n
Sr2 O1 2.4852(13) . 1_555 n
Sr2 O1 2.4852(13) . 3_665 n
Sr2 O1 2.4852(13) . 5_565 n
Sr2 O2 2.5850(14) . 2_554 n
Sr2 O2 2.5850(14) . 4_664 n
Sr2 O2 2.5850(14) . 6_564 n
Sr2 O3 2.9477(13) . -1_665 n
Sr2 O3 2.9477(13) . -3_565 n
Sr2 O3 2.9477(13) . -5_555 n
Sr2 Sr1 4.2275(9) . 1_565 n
Sr2 Sr1 4.3490(9) . 2_554 n
Sr2 Sr1 4.2276(9) . 3_555 n
Sr2 Sr1 4.3490(9) . 4_664 n
Sr2 Sr1 4.2276(9) . 5_665 n
Sr2 Sr1 4.3490(9) . 6_564 n
Sr2 Sr2 3.6695(26) . -2_565 n
Sr2 Sr2 3.6498(26) . -2_566 n
O5 La1 2.6074(8) . 2_555 n
O5 La1 2.63558(4) . 3_555 n
O5 La1 2.5345(8) . 4_555 n
O5 Ge 1.7905(7) . 2_555 n
O5 O3 0.9850(12) . 2_555 n
O5 Sr1 2.6074(8) . 2_555 n
O5 Sr1 2.63558(4) . 3_555 n
O5 Sr1 2.5345(8) . 4_555 n
O5 O5 2.049420(30) . -4_557 n
